data_1551356
loop_
_publ_author_name
'Jinpeng Zhao'
'Takeshi Nanjo'
'Emilio C. de Lucca Jr'
'M. Christina White'

_publ_section_title
;
 Chemoselective methylene oxidation in aromatic molecules
;
_journal_name_full 'Nature Chemistry'
_journal_page_first 213
_journal_page_last 221
_journal_paper_doi 10.1038/s41557-018-0175-8
_journal_volume 11
_journal_year 2019
_chemical_absolute_configuration ad
_chemical_formula_moiety 'C36 H30 Cl2 F12 Mn N4'
_chemical_formula_sum 'C36 H30 Cl2 F12 Mn N4'
_chemical_formula_weight 872.48
_space_group_crystal_system hexagonal
_space_group_IT_number 170
_space_group_name_Hall 'P 65'
_space_group_name_H-M_alt 'P 65'
_atom_sites_solution_hydrogens geom
_cell_angle_alpha 90
_cell_angle_beta 90
_cell_angle_gamma 120
_cell_formula_units_Z 6
_cell_length_a 9.2109(4)
_cell_length_b 9.2109(4)
_cell_length_c 76.327(3)
_cell_measurement_reflns_used 9875
_cell_measurement_temperature 100(2)
_cell_measurement_theta_max 68.31
_cell_measurement_theta_min 3.47
_cell_volume 5608.1(4)
_computing_cell_refinement 'SAINT V8.37A (Bruker, 2014)'
_computing_data_collection 'APEX3 V2016.9-0 (Bruker, 2016)'
_computing_data_reduction
; 
SAINT V8.34A, XPREP v2014/2, SADABS V2014/7 (Krause et al., 2015), 
;
_computing_molecular_graphics
; 
SHELXTL v2014-7 (Bruker, 2014), CrystalMaker v2.7.7 (CrystalMaker, 1994) 
;
_computing_publication_material 'XCIF V2014-2 (Bruker, 2014)'
_computing_structure_refinement 'SHELX-2014-7 (Sheldrick, 2015)'
_computing_structure_solution 'SHELX-2014-7 (Sheldrick, 2015)'
_diffrn_ambient_temperature 100(2)
_diffrn_measured_fraction_theta_full 0.999
_diffrn_measured_fraction_theta_max 0.999
_diffrn_measurement_device 'Bruker D8 Venture/Photon 100'
_diffrn_measurement_method 'profile data from \f and \w scans'
_diffrn_radiation_monochromator 'multilayer mirrors'
_diffrn_radiation_source 'microfocus sealed tube'
_diffrn_radiation_type CuK\a
_diffrn_radiation_wavelength 1.54178
_diffrn_radiation_wavelength_id dd76hs_a_sq
_diffrn_reflns_av_R_equivalents 0.0531
_diffrn_reflns_av_unetI/netI 0.0414
_diffrn_reflns_Laue_measured_fraction_full 0.999
_diffrn_reflns_Laue_measured_fraction_max 0.999
_diffrn_reflns_limit_h_max 11
_diffrn_reflns_limit_h_min -11
_diffrn_reflns_limit_k_max 11
_diffrn_reflns_limit_k_min -10
_diffrn_reflns_limit_l_max 91
_diffrn_reflns_limit_l_min -91
_diffrn_reflns_number 35026
_diffrn_reflns_point_group_measured_fraction_full 0.999
_diffrn_reflns_point_group_measured_fraction_max 0.999
_diffrn_reflns_theta_full 67.679
_diffrn_reflns_theta_max 68.327
_diffrn_reflns_theta_min 3.474
_exptl_absorpt_coefficient_mu 5.029
_exptl_absorpt_correction_T_max 0.7531
_exptl_absorpt_correction_T_min 0.5280
_exptl_absorpt_correction_type multi-scan
_exptl_absorpt_process_details 'SADABS V2014/7 (Krause et al., 2015)'
_exptl_crystal_colour colourless
_exptl_crystal_density_diffrn 1.550
_exptl_crystal_density_method 'not measured'
_exptl_crystal_description prism
_exptl_crystal_F_000 2646
_exptl_crystal_id dd76hs_a_sq
_exptl_crystal_preparation
; 
The data crystal was mounted using oil (Paratone-N, Exxon) to a 
0.3 mm cryo-loop (Hampton Research) with the (-1 1 -9) scattering 
planes roughly normal to the spindle axis. 
;
_exptl_crystal_size_max 0.431
_exptl_crystal_size_mid 0.296
_exptl_crystal_size_min 0.160
_refine_diff_density_max 0.470
_refine_diff_density_min -0.414
_refine_diff_density_rms 0.075
_refine_ls_abs_structure_details 'Flack (1983), 3386 Friedels'
_refine_ls_abs_structure_Flack 0.198(9)
_refine_ls_extinction_coef .
_refine_ls_extinction_method none
_refine_ls_goodness_of_fit_ref 1.129
_refine_ls_hydrogen_treatment constr
_refine_ls_matrix_type full
_refine_ls_number_parameters 497
_refine_ls_number_reflns 6638
_refine_ls_number_restraints 1
_refine_ls_restrained_S_all 1.129
_refine_ls_R_factor_all 0.0495
_refine_ls_R_factor_gt 0.0493
_refine_ls_shift/su_max 0.005
_refine_ls_shift/su_mean 0.000
_refine_ls_structure_factor_coef Fsqd
_refine_ls_weighting_details 'w=1/[\s^2^(Fo^2^)+(0.0308P)^2^+12.9108P] where P=(Fo^2^+2Fc^2^)/3'
_refine_ls_weighting_scheme calc
_refine_ls_wR_factor_gt 0.1197
_refine_ls_wR_factor_ref 0.1199
_reflns_Friedel_coverage 0.984
_reflns_Friedel_fraction_full 0.999
_reflns_Friedel_fraction_max 0.999
_reflns_number_gt 6604
_reflns_number_total 6638
_reflns_threshold_expression 'I > 2\s(I)'
_cod_data_source_file 41557_2018_175_MOESM121_ESM.cif
_cod_data_source_block dd76hs_a_sq
_cod_original_cell_volume 5608.1(5)
_cod_database_code 1551356
_shelx_space_group_comment
; 
The symmetry employed for this shelxl refinement is uniquely defined 
by the following loop, which should always be used as a source of 
symmetry information in preference to the above space-group names. 
They are only intended as comments. 
;
_shelx_estimated_absorpt_t_min 0.220
_shelx_estimated_absorpt_t_max 0.500

loop_
_space_group_symop_operation_xyz
'x, y, z'
'-y, x-y, z+2/3'
'-x+y, -x, z+1/3'
'-x, -y, z+1/2'
'y, -x+y, z+1/6'
'x-y, x, z+5/6'

loop_
_atom_site_label
_atom_site_type_symbol
_atom_site_fract_x
_atom_site_fract_y
_atom_site_fract_z
_atom_site_U_iso_or_equiv
_atom_site_adp_type
_atom_site_occupancy
_atom_site_site_symmetry_order
_atom_site_calc_flag
_atom_site_refinement_flags_posn
_atom_site_refinement_flags_adp
_atom_site_refinement_flags_occupancy
_atom_site_disorder_assembly
_atom_site_disorder_group
Mn1 Mn 0.09649(12) 0.08675(13) 0.83514(2) 0.0191(2) Uani 1 1 d . . . . .
Cl1 Cl -0.13185(19) 0.0132(2) 0.81449(2) 0.0275(3) Uani 1 1 d . . . . .
Cl2 Cl 0.0354(2) -0.1762(2) 0.85035(2) 0.0289(3) Uani 1 1 d . . . . .
F1 F -0.4683(6) -0.0303(6) 0.88261(6) 0.0426(11) Uani 1 1 d . . . . .
F2 F -0.3892(6) -0.2133(6) 0.87897(6) 0.0462(12) Uani 1 1 d . . . . .
F3 F -0.5937(6) -0.2659(6) 0.89630(8) 0.0530(13) Uani 1 1 d . . . . .
F4 F 0.1989(7) 0.3278(8) 0.93175(6) 0.0537(14) Uani 1 1 d . . . . .
F5 F 0.2024(6) 0.2877(7) 0.90423(6) 0.0479(12) Uani 1 1 d . . . . .
F6 F 0.0997(7) 0.4371(6) 0.91416(6) 0.0461(12) Uani 1 1 d . . . . .
F7 F 0.3768(6) -0.2771(6) 0.77318(7) 0.0463(12) Uani 1 1 d . . . . .
F8 F 0.1454(7) -0.4416(6) 0.76007(8) 0.0561(13) Uani 1 1 d . . . . .
F9 F 0.1423(6) -0.3230(6) 0.78411(6) 0.0435(11) Uani 1 1 d . . . . .
F10 F 0.3683(7) 0.4101(6) 0.75123(7) 0.0509(13) Uani 1 1 d . . . . .
F11 F 0.4748(6) 0.3628(5) 0.77405(7) 0.0416(11) Uani 1 1 d . . . . .
F12 F 0.2130(6) 0.2857(5) 0.77342(6) 0.0373(10) Uani 1 1 d . . . . .
N1 N -0.0118(7) 0.1739(7) 0.85727(7) 0.0222(11) Uani 1 1 d . . . . .
N2 N 0.2019(7) 0.3749(7) 0.83150(7) 0.0226(11) Uani 1 1 d . . . . .
N3 N 0.3665(7) 0.2139(7) 0.84706(7) 0.0242(12) Uani 1 1 d . . . . .
N4 N 0.2636(6) 0.0673(7) 0.81464(7) 0.0200(11) Uani 1 1 d . . . . .
C1 C -0.0679(8) 0.0970(9) 0.87265(8) 0.0217(13) Uani 1 1 d . . . . .
H1 H -0.0764 -0.0092 0.8743 0.026 Uiso 1 1 calc R U . . .
C2 C -0.1147(8) 0.1633(9) 0.88642(9) 0.0256(14) Uani 1 1 d . . . . .
C3 C -0.1059(8) 0.3170(9) 0.88356(9) 0.0264(14) Uani 1 1 d . . . . .
H3 H -0.1400 0.3654 0.8925 0.032 Uiso 1 1 calc R U . . .
C4 C -0.0471(9) 0.3997(9) 0.86762(9) 0.0271(14) Uani 1 1 d . . . . .
H4 H -0.0391 0.5052 0.8656 0.033 Uiso 1 1 calc R U . . .
C5 C -0.0001(8) 0.3242(8) 0.85468(9) 0.0211(13) Uani 1 1 d . . . . .
C6 C -0.1662(10) 0.0773(10) 0.90382(9) 0.0296(15) Uani 1 1 d . . . . .
C7 C -0.3206(10) -0.0698(10) 0.90620(10) 0.0325(16) Uani 1 1 d . . . . .
C8 C -0.3686(11) -0.1492(11) 0.92235(11) 0.042(2) Uani 1 1 d . . . . .
H8 H -0.4732 -0.2496 0.9236 0.050 Uiso 1 1 calc R U . . .
C9 C -0.2629(14) -0.0807(13) 0.93653(11) 0.050(2) Uani 1 1 d . . . . .
H9 H -0.2958 -0.1339 0.9476 0.060 Uiso 1 1 calc R U . . .
C10 C -0.1094(13) 0.0646(13) 0.93474(10) 0.045(2) Uani 1 1 d . . . . .
H10 H -0.0375 0.1103 0.9446 0.054 Uiso 1 1 calc R U . . .
C11 C -0.0605(11) 0.1434(11) 0.91861(9) 0.0353(18) Uani 1 1 d . . . . .
C12 C -0.4438(10) -0.1459(11) 0.89123(11) 0.0394(18) Uani 1 1 d . . . . .
C13 C 0.1071(11) 0.2973(12) 0.91717(10) 0.041(2) Uani 1 1 d . . . . .
C14 C 0.0651(9) 0.4049(9) 0.83719(9) 0.0284(14) Uani 1 1 d . . . . .
H14A H -0.0267 0.3573 0.8285 0.034 Uiso 1 1 calc R U . . .
H14B H 0.1078 0.5269 0.8380 0.034 Uiso 1 1 calc R U . . .
C15 C 0.3545(9) 0.4748(9) 0.84277(9) 0.0275(14) Uani 1 1 d . . . . .
H15 H 0.3192 0.4769 0.8551 0.033 Uiso 1 1 calc R U . . .
C16 C 0.4439(10) 0.6552(9) 0.83512(11) 0.0372(17) Uani 1 1 d . . . . .
H16A H 0.4184 0.7297 0.8422 0.045 Uiso 1 1 calc R U . . .
H16B H 0.5668 0.7022 0.8349 0.045 Uiso 1 1 calc R U . . .
C17 C 0.3746(10) 0.6371(10) 0.81644(10) 0.0388(18) Uani 1 1 d . . . . .
H17A H 0.4670 0.6848 0.8078 0.047 Uiso 1 1 calc R U . . .
H17B H 0.3094 0.6955 0.8153 0.047 Uiso 1 1 calc R U . . .
C18 C 0.2613(10) 0.4474(9) 0.81357(9) 0.0314(16) Uani 1 1 d . . . . .
H18A H 0.1652 0.4243 0.8059 0.038 Uiso 1 1 calc R U . . .
H18B H 0.3250 0.3991 0.8081 0.038 Uiso 1 1 calc R U . . .
C19 C 0.4636(8) 0.3923(9) 0.84218(9) 0.0289(15) Uani 1 1 d . . . . .
H19 H 0.5105 0.4031 0.8301 0.035 Uiso 1 1 calc R U . . .
C20 C 0.6080(9) 0.4731(10) 0.85553(11) 0.0382(19) Uani 1 1 d . . . . .
H20A H 0.6447 0.5930 0.8573 0.046 Uiso 1 1 calc R U . . .
H20B H 0.7051 0.4628 0.8517 0.046 Uiso 1 1 calc R U . . .
C21 C 0.5289(9) 0.3706(11) 0.87238(10) 0.0373(18) Uani 1 1 d . . . . .
H21A H 0.6068 0.3407 0.8781 0.045 Uiso 1 1 calc R U . . .
H21B H 0.5020 0.4358 0.8808 0.045 Uiso 1 1 calc R U . . .
C22 C 0.3683(9) 0.2120(10) 0.86653(9) 0.0296(15) Uani 1 1 d . . . . .
H22A H 0.3682 0.1105 0.8708 0.035 Uiso 1 1 calc R U . . .
H22B H 0.2682 0.2120 0.8713 0.035 Uiso 1 1 calc R U . . .
C23 C 0.4440(8) 0.1188(9) 0.83977(8) 0.0236(13) Uani 1 1 d . . . . .
H23A H 0.3958 0.0085 0.8457 0.028 Uiso 1 1 calc R U . . .
H23B H 0.5661 0.1810 0.8421 0.028 Uiso 1 1 calc R U . . .
C24 C 0.2260(8) 0.0362(8) 0.79764(8) 0.0187(12) Uani 1 1 d . . . . .
H24 H 0.1199 0.0165 0.7937 0.022 Uiso 1 1 calc R U . . .
C25 C 0.3359(8) 0.0314(8) 0.78554(8) 0.0184(12) Uani 1 1 d . . . . .
C26 C 0.4907(8) 0.0593(9) 0.79149(9) 0.0249(14) Uani 1 1 d . . . . .
H26 H 0.5694 0.0578 0.7836 0.030 Uiso 1 1 calc R U . . .
C27 C 0.5280(8) 0.0893(9) 0.80909(9) 0.0253(14) Uani 1 1 d . . . . .
H27 H 0.6326 0.1073 0.8134 0.030 Uiso 1 1 calc R U . . .
C28 C 0.4142(8) 0.0931(8) 0.82037(9) 0.0220(13) Uani 1 1 d . . . . .
C29 C 0.2907(8) 0.0023(9) 0.76637(8) 0.0224(13) Uani 1 1 d . . . . .
C30 C 0.2392(8) -0.1535(9) 0.75855(9) 0.0262(14) Uani 1 1 d . . . . .
C31 C 0.2001(9) -0.1778(11) 0.74079(10) 0.0383(19) Uani 1 1 d . . . . .
H31 H 0.1640 -0.2847 0.7357 0.046 Uiso 1 1 calc R U . . .
C32 C 0.2129(10) -0.0509(13) 0.73060(10) 0.044(2) Uani 1 1 d . . . . .
H32 H 0.1899 -0.0683 0.7184 0.053 Uiso 1 1 calc R U . . .
C33 C 0.2596(9) 0.1044(11) 0.73800(10) 0.0368(18) Uani 1 1 d . . . . .
H33 H 0.2659 0.1924 0.7309 0.044 Uiso 1 1 calc R U . . .
C34 C 0.2972(8) 0.1305(9) 0.75586(9) 0.0252(14) Uani 1 1 d . . . . .
C35 C 0.2247(10) -0.2995(10) 0.76899(11) 0.0363(18) Uani 1 1 d . . . . .
C36 C 0.3399(10) 0.2971(10) 0.76371(11) 0.0364(18) Uani 1 1 d . . . . .

loop_
_atom_site_aniso_label
_atom_site_aniso_U_11
_atom_site_aniso_U_22
_atom_site_aniso_U_33
_atom_site_aniso_U_23
_atom_site_aniso_U_13
_atom_site_aniso_U_12
Mn1 0.0189(5) 0.0255(5) 0.0155(4) -0.0039(4) -0.0012(4) 0.0130(4)
Cl1 0.0207(7) 0.0420(9) 0.0238(7) -0.0064(6) -0.0044(6) 0.0186(7)
Cl2 0.0328(8) 0.0282(8) 0.0271(8) 0.0032(6) 0.0037(6) 0.0164(7)
F1 0.044(3) 0.045(3) 0.044(3) 0.004(2) -0.006(2) 0.026(2)
F2 0.052(3) 0.052(3) 0.041(3) -0.010(2) 0.006(2) 0.031(2)
F3 0.040(3) 0.047(3) 0.064(3) 0.012(3) 0.014(2) 0.016(2)
F4 0.063(3) 0.084(4) 0.037(3) -0.018(3) -0.020(2) 0.054(3)
F5 0.043(3) 0.069(3) 0.037(3) -0.019(2) -0.004(2) 0.032(3)
F6 0.055(3) 0.054(3) 0.041(3) -0.009(2) -0.015(2) 0.036(3)
F7 0.050(3) 0.047(3) 0.058(3) -0.010(2) -0.014(2) 0.037(2)
F8 0.064(3) 0.031(2) 0.072(3) -0.028(2) -0.020(3) 0.022(3)
F9 0.055(3) 0.031(2) 0.047(3) 0.008(2) 0.002(2) 0.023(2)
F10 0.056(3) 0.047(3) 0.058(3) 0.033(2) 0.023(2) 0.032(3)
F11 0.034(2) 0.024(2) 0.056(3) 0.003(2) -0.001(2) 0.0074(19)
F12 0.040(2) 0.035(2) 0.042(3) 0.0088(19) 0.014(2) 0.022(2)
N1 0.020(3) 0.030(3) 0.021(3) -0.004(2) -0.002(2) 0.016(2)
N2 0.025(3) 0.029(3) 0.017(3) -0.003(2) -0.001(2) 0.016(2)
N3 0.024(3) 0.031(3) 0.020(3) -0.006(2) -0.003(2) 0.016(2)
N4 0.016(2) 0.023(3) 0.019(3) -0.002(2) -0.002(2) 0.009(2)
C1 0.021(3) 0.029(3) 0.021(3) 0.002(3) 0.001(2) 0.016(3)
C2 0.024(3) 0.035(4) 0.025(3) 0.000(3) 0.000(3) 0.020(3)
C3 0.027(3) 0.036(4) 0.023(3) -0.008(3) -0.004(3) 0.021(3)
C4 0.038(4) 0.027(4) 0.027(3) -0.001(3) -0.001(3) 0.024(3)
C5 0.019(3) 0.025(3) 0.025(3) -0.006(3) -0.006(2) 0.015(3)
C6 0.043(4) 0.042(4) 0.022(3) 0.003(3) 0.005(3) 0.035(4)
C7 0.043(4) 0.043(4) 0.031(4) 0.010(3) 0.013(3) 0.037(4)
C8 0.051(5) 0.046(5) 0.047(5) 0.020(4) 0.026(4) 0.039(4)
C9 0.089(7) 0.070(6) 0.025(4) 0.019(4) 0.017(4) 0.066(6)
C10 0.079(7) 0.073(6) 0.022(4) -0.002(4) -0.002(4) 0.068(6)
C11 0.052(5) 0.057(5) 0.026(4) -0.002(3) 0.004(3) 0.049(4)
C12 0.037(4) 0.042(4) 0.046(5) 0.001(4) 0.014(4) 0.025(4)
C13 0.045(5) 0.073(6) 0.023(4) -0.020(4) -0.010(3) 0.043(5)
C14 0.034(4) 0.033(4) 0.020(3) -0.002(3) -0.006(3) 0.018(3)
C15 0.028(3) 0.024(3) 0.027(3) -0.006(3) -0.003(3) 0.010(3)
C16 0.036(4) 0.024(4) 0.045(4) -0.004(3) 0.001(4) 0.010(3)
C17 0.039(4) 0.035(4) 0.034(4) 0.008(3) 0.001(3) 0.013(4)
C18 0.039(4) 0.035(4) 0.019(3) -0.001(3) 0.005(3) 0.018(3)
C19 0.016(3) 0.033(4) 0.029(4) -0.007(3) 0.000(3) 0.005(3)
C20 0.024(4) 0.043(4) 0.045(5) -0.015(4) -0.010(3) 0.015(3)
C21 0.028(4) 0.061(5) 0.028(4) -0.017(4) -0.014(3) 0.026(4)
C22 0.028(4) 0.044(4) 0.020(3) -0.007(3) -0.007(3) 0.020(3)
C23 0.016(3) 0.033(4) 0.023(3) -0.009(3) -0.008(2) 0.013(3)
C24 0.018(3) 0.022(3) 0.018(3) 0.003(2) 0.003(2) 0.012(3)
C25 0.018(3) 0.022(3) 0.018(3) -0.002(2) 0.000(2) 0.011(3)
C26 0.020(3) 0.033(4) 0.026(3) -0.003(3) 0.004(3) 0.017(3)
C27 0.016(3) 0.033(4) 0.032(4) -0.010(3) -0.007(3) 0.016(3)
C28 0.019(3) 0.026(3) 0.022(3) -0.005(3) -0.005(2) 0.012(3)
C29 0.014(3) 0.033(4) 0.024(3) 0.000(3) 0.003(2) 0.014(3)
C30 0.021(3) 0.036(4) 0.024(3) -0.008(3) 0.001(3) 0.016(3)
C31 0.029(4) 0.063(5) 0.030(4) -0.020(4) -0.002(3) 0.028(4)
C32 0.030(4) 0.092(7) 0.019(4) -0.004(4) 0.003(3) 0.038(5)
C33 0.028(4) 0.061(5) 0.026(4) 0.012(4) 0.006(3) 0.026(4)
C34 0.019(3) 0.033(4) 0.024(3) 0.003(3) 0.008(3) 0.013(3)
C35 0.044(4) 0.040(4) 0.041(4) -0.014(3) -0.006(3) 0.032(4)
C36 0.030(4) 0.039(4) 0.041(4) 0.023(3) 0.015(3) 0.018(3)

loop_
_atom_type_symbol
_atom_type_description
_atom_type_scat_dispersion_real
_atom_type_scat_dispersion_imag
_atom_type_scat_source
C C 0.0181 0.0091 'International Tables Vol C Tables 4.2.6.8 and 6.1.1.4'
H H 0.0000 0.0000 'International Tables Vol C Tables 4.2.6.8 and 6.1.1.4'
N N 0.0311 0.0180 'International Tables Vol C Tables 4.2.6.8 and 6.1.1.4'
F F 0.0727 0.0534 'International Tables Vol C Tables 4.2.6.8 and 6.1.1.4'
Cl Cl 0.3639 0.7018 'International Tables Vol C Tables 4.2.6.8 and 6.1.1.4'
Mn Mn -0.5299 2.8052 'International Tables Vol C Tables 4.2.6.8 and 6.1.1.4'

loop_
_geom_angle_atom_site_label_1
_geom_angle_atom_site_label_2
_geom_angle_atom_site_label_3
_geom_angle
_geom_angle_site_symmetry_1
_geom_angle_site_symmetry_3
N4 Mn1 N1 164.9(2) . .
N4 Mn1 N3 73.36(19) . .
N1 Mn1 N3 94.5(2) . .
N4 Mn1 N2 95.4(2) . .
N1 Mn1 N2 72.4(2) . .
N3 Mn1 N2 75.2(2) . .
N4 Mn1 Cl1 93.28(14) . .
N1 Mn1 Cl1 96.18(14) . .
N3 Mn1 Cl1 160.77(16) . .
N2 Mn1 Cl1 92.85(14) . .
N4 Mn1 Cl2 94.44(15) . .
N1 Mn1 Cl2 94.06(15) . .
N3 Mn1 Cl2 88.41(16) . .
N2 Mn1 Cl2 157.50(14) . .
Cl1 Mn1 Cl2 106.73(7) . .
C1 N1 C5 119.0(6) . .
C1 N1 Mn1 125.5(4) . .
C5 N1 Mn1 115.1(4) . .
C14 N2 C18 109.8(5) . .
C14 N2 C15 109.8(5) . .
C18 N2 C15 103.2(5) . .
C14 N2 Mn1 105.5(4) . .
C18 N2 Mn1 117.7(4) . .
C15 N2 Mn1 110.9(4) . .
C19 N3 C22 105.2(5) . .
C19 N3 C23 111.1(5) . .
C22 N3 C23 110.8(5) . .
C19 N3 Mn1 111.2(4) . .
C22 N3 Mn1 113.5(4) . .
C23 N3 Mn1 105.3(4) . .
C24 N4 C28 118.9(5) . .
C24 N4 Mn1 125.1(4) . .
C28 N4 Mn1 116.1(4) . .
N1 C1 C2 123.8(6) . .
N1 C1 H1 118.1 . .
C2 C1 H1 118.1 . .
C1 C2 C3 117.1(6) . .
C1 C2 C6 121.7(6) . .
C3 C2 C6 121.2(6) . .
C4 C3 C2 120.1(6) . .
C4 C3 H3 120.0 . .
C2 C3 H3 120.0 . .
C3 C4 C5 118.6(6) . .
C3 C4 H4 120.7 . .
C5 C4 H4 120.7 . .
N1 C5 C4 121.5(6) . .
N1 C5 C14 116.5(6) . .
C4 C5 C14 122.0(6) . .
C7 C6 C11 117.4(7) . .
C7 C6 C2 121.8(7) . .
C11 C6 C2 120.8(7) . .
C8 C7 C6 121.8(8) . .
C8 C7 C12 117.3(8) . .
C6 C7 C12 120.9(7) . .
C9 C8 C7 119.4(9) . .
C9 C8 H8 120.3 . .
C7 C8 H8 120.3 . .
C8 C9 C10 120.7(8) . .
C8 C9 H9 119.6 . .
C10 C9 H9 119.6 . .
C9 C10 C11 120.1(8) . .
C9 C10 H10 119.9 . .
C11 C10 H10 119.9 . .
C10 C11 C6 120.7(9) . .
C10 C11 C13 118.4(8) . .
C6 C11 C13 120.9(7) . .
F3 C12 F2 107.0(7) . .
F3 C12 F1 106.4(6) . .
F2 C12 F1 105.6(7) . .
F3 C12 C7 113.2(7) . .
F2 C12 C7 111.7(6) . .
F1 C12 C7 112.4(7) . .
F4 C13 F6 105.7(7) . .
F4 C13 F5 104.9(6) . .
F6 C13 F5 106.5(7) . .
F4 C13 C11 112.5(8) . .
F6 C13 C11 113.6(7) . .
F5 C13 C11 112.9(7) . .
N2 C14 C5 109.6(5) . .
N2 C14 H14A 109.8 . .
C5 C14 H14A 109.8 . .
N2 C14 H14B 109.8 . .
C5 C14 H14B 109.8 . .
H14A C14 H14B 108.2 . .
N2 C15 C19 108.8(5) . .
N2 C15 C16 105.8(6) . .
C19 C15 C16 113.0(6) . .
N2 C15 H15 109.7 . .
C19 C15 H15 109.7 . .
C16 C15 H15 109.7 . .
C17 C16 C15 105.3(6) . .
C17 C16 H16A 110.7 . .
C15 C16 H16A 110.7 . .
C17 C16 H16B 110.7 . .
C15 C16 H16B 110.7 . .
H16A C16 H16B 108.8 . .
C16 C17 C18 105.3(6) . .
C16 C17 H17A 110.7 . .
C18 C17 H17A 110.7 . .
C16 C17 H17B 110.7 . .
C18 C17 H17B 110.7 . .
H17A C17 H17B 108.8 . .
N2 C18 C17 105.4(6) . .
N2 C18 H18A 110.7 . .
C17 C18 H18A 110.7 . .
N2 C18 H18B 110.7 . .
C17 C18 H18B 110.7 . .
H18A C18 H18B 108.8 . .
N3 C19 C15 111.2(6) . .
N3 C19 C20 105.5(6) . .
C15 C19 C20 111.2(6) . .
N3 C19 H19 109.6 . .
C15 C19 H19 109.6 . .
C20 C19 H19 109.6 . .
C19 C20 C21 103.1(6) . .
C19 C20 H20A 111.2 . .
C21 C20 H20A 111.2 . .
C19 C20 H20B 111.2 . .
C21 C20 H20B 111.2 . .
H20A C20 H20B 109.1 . .
C22 C21 C20 106.0(6) . .
C22 C21 H21A 110.5 . .
C20 C21 H21A 110.5 . .
C22 C21 H21B 110.5 . .
C20 C21 H21B 110.5 . .
H21A C21 H21B 108.7 . .
N3 C22 C21 106.9(6) . .
N3 C22 H22A 110.3 . .
C21 C22 H22A 110.3 . .
N3 C22 H22B 110.3 . .
C21 C22 H22B 110.3 . .
H22A C22 H22B 108.6 . .
N3 C23 C28 111.0(5) . .
N3 C23 H23A 109.4 . .
C28 C23 H23A 109.4 . .
N3 C23 H23B 109.4 . .
C28 C23 H23B 109.4 . .
H23A C23 H23B 108.0 . .
N4 C24 C25 122.6(6) . .
N4 C24 H24 118.7 . .
C25 C24 H24 118.7 . .
C24 C25 C26 118.2(6) . .
C24 C25 C29 120.7(5) . .
C26 C25 C29 121.0(5) . .
C27 C26 C25 119.0(6) . .
C27 C26 H26 120.5 . .
C25 C26 H26 120.5 . .
C28 C27 C26 120.0(6) . .
C28 C27 H27 120.0 . .
C26 C27 H27 120.0 . .
N4 C28 C27 121.4(6) . .
N4 C28 C23 115.8(5) . .
C27 C28 C23 122.8(6) . .
C30 C29 C34 118.0(6) . .
C30 C29 C25 121.2(6) . .
C34 C29 C25 120.8(6) . .
C31 C30 C29 120.5(7) . .
C31 C30 C35 118.1(7) . .
C29 C30 C35 121.5(6) . .
C32 C31 C30 121.0(8) . .
C32 C31 H31 119.5 . .
C30 C31 H31 119.5 . .
C31 C32 C33 120.1(7) . .
C31 C32 H32 120.0 . .
C33 C32 H32 120.0 . .
C32 C33 C34 119.7(8) . .
C32 C33 H33 120.2 . .
C34 C33 H33 120.2 . .
C33 C34 C29 120.7(7) . .
C33 C34 C36 118.7(7) . .
C29 C34 C36 120.6(6) . .
F8 C35 F9 107.2(7) . .
F8 C35 F7 106.9(6) . .
F9 C35 F7 106.3(6) . .
F8 C35 C30 111.6(7) . .
F9 C35 C30 113.0(6) . .
F7 C35 C30 111.5(7) . .
F11 C36 F10 107.0(6) . .
F11 C36 F12 106.6(7) . .
F10 C36 F12 106.1(6) . .
F11 C36 C34 114.1(6) . .
F10 C36 C34 111.1(7) . .
F12 C36 C34 111.5(6) . .

loop_
_geom_bond_atom_site_label_1
_geom_bond_atom_site_label_2
_geom_bond_distance
_geom_bond_site_symmetry_2
Mn1 N4 2.264(5) .
Mn1 N1 2.301(5) .
Mn1 N3 2.339(6) .
Mn1 N2 2.342(6) .
Mn1 Cl1 2.4376(18) .
Mn1 Cl2 2.4836(19) .
F1 C12 1.363(10) .
F2 C12 1.351(9) .
F3 C12 1.323(10) .
F4 C13 1.340(9) .
F5 C13 1.353(9) .
F6 C13 1.343(11) .
F7 C35 1.349(9) .
F8 C35 1.325(9) .
F9 C35 1.338(9) .
F10 C36 1.337(9) .
F11 C36 1.335(10) .
F12 C36 1.343(9) .
N1 C1 1.335(9) .
N1 C5 1.349(9) .
N2 C14 1.484(9) .
N2 C18 1.501(9) .
N2 C15 1.506(9) .
N3 C19 1.472(10) .
N3 C22 1.487(8) .
N3 C23 1.487(8) .
N4 C24 1.337(8) .
N4 C28 1.358(8) .
C1 C2 1.388(9) .
C1 H1 0.9500 .
C2 C3 1.395(10) .
C2 C6 1.496(10) .
C3 C4 1.394(10) .
C3 H3 0.9500 .
C4 C5 1.395(9) .
C4 H4 0.9500 .
C5 C14 1.499(10) .
C6 C7 1.402(12) .
C6 C11 1.415(11) .
C7 C8 1.387(11) .
C7 C12 1.513(12) .
C8 C9 1.380(15) .
C8 H8 0.9500 .
C9 C10 1.384(16) .
C9 H9 0.9500 .
C10 C11 1.385(11) .
C10 H10 0.9500 .
C11 C13 1.489(14) .
C14 H14A 0.9900 .
C14 H14B 0.9900 .
C15 C19 1.534(10) .
C15 C16 1.553(10) .
C15 H15 1.0000 .
C16 C17 1.537(11) .
C16 H16A 0.9900 .
C16 H16B 0.9900 .
C17 C18 1.539(11) .
C17 H17A 0.9900 .
C17 H17B 0.9900 .
C18 H18A 0.9900 .
C18 H18B 0.9900 .
C19 C20 1.540(10) .
C19 H19 1.0000 .
C20 C21 1.545(12) .
C20 H20A 0.9900 .
C20 H20B 0.9900 .
C21 C22 1.536(11) .
C21 H21A 0.9900 .
C21 H21B 0.9900 .
C22 H22A 0.9900 .
C22 H22B 0.9900 .
C23 C28 1.503(9) .
C23 H23A 0.9900 .
C23 H23B 0.9900 .
C24 C25 1.387(9) .
C24 H24 0.9500 .
C25 C26 1.393(9) .
C25 C29 1.508(9) .
C26 C27 1.379(10) .
C26 H26 0.9500 .
C27 C28 1.370(9) .
C27 H27 0.9500 .
C29 C30 1.400(10) .
C29 C34 1.404(10) .
C30 C31 1.392(10) .
C30 C35 1.509(11) .
C31 C32 1.359(13) .
C31 H31 0.9500 .
C32 C33 1.391(13) .
C32 H32 0.9500 .
C33 C34 1.398(10) .
C33 H33 0.9500 .
C34 C36 1.505(11) .

loop_
_geom_torsion_atom_site_label_1
_geom_torsion_atom_site_label_2
_geom_torsion_atom_site_label_3
_geom_torsion_atom_site_label_4
_geom_torsion
_geom_torsion_site_symmetry_1
_geom_torsion_site_symmetry_2
_geom_torsion_site_symmetry_3
_geom_torsion_site_symmetry_4
C5 N1 C1 C2 -0.5(10) . . . .
Mn1 N1 C1 C2 172.4(5) . . . .
N1 C1 C2 C3 1.8(10) . . . .
N1 C1 C2 C6 -175.9(6) . . . .
C1 C2 C3 C4 -2.0(10) . . . .
C6 C2 C3 C4 175.8(7) . . . .
C2 C3 C4 C5 0.9(10) . . . .
C1 N1 C5 C4 -0.7(9) . . . .
Mn1 N1 C5 C4 -174.4(5) . . . .
C1 N1 C5 C14 179.5(6) . . . .
Mn1 N1 C5 C14 5.9(7) . . . .
C3 C4 C5 N1 0.5(10) . . . .
C3 C4 C5 C14 -179.8(6) . . . .
C1 C2 C6 C7 -72.6(9) . . . .
C3 C2 C6 C7 109.7(8) . . . .
C1 C2 C6 C11 108.1(8) . . . .
C3 C2 C6 C11 -69.6(9) . . . .
C11 C6 C7 C8 -0.5(10) . . . .
C2 C6 C7 C8 -179.8(6) . . . .
C11 C6 C7 C12 177.9(6) . . . .
C2 C6 C7 C12 -1.4(10) . . . .
C6 C7 C8 C9 0.9(11) . . . .
C12 C7 C8 C9 -177.6(7) . . . .
C7 C8 C9 C10 -0.8(12) . . . .
C8 C9 C10 C11 0.3(12) . . . .
C9 C10 C11 C6 0.2(10) . . . .
C9 C10 C11 C13 -178.7(7) . . . .
C7 C6 C11 C10 -0.1(10) . . . .
C2 C6 C11 C10 179.3(6) . . . .
C7 C6 C11 C13 178.8(6) . . . .
C2 C6 C11 C13 -1.9(10) . . . .
C8 C7 C12 F3 9.7(9) . . . .
C6 C7 C12 F3 -168.7(6) . . . .
C8 C7 C12 F2 -111.1(8) . . . .
C6 C7 C12 F2 70.5(9) . . . .
C8 C7 C12 F1 130.3(7) . . . .
C6 C7 C12 F1 -48.1(9) . . . .
C10 C11 C13 F4 7.8(9) . . . .
C6 C11 C13 F4 -171.1(6) . . . .
C10 C11 C13 F6 -112.2(7) . . . .
C6 C11 C13 F6 68.9(8) . . . .
C10 C11 C13 F5 126.4(7) . . . .
C6 C11 C13 F5 -52.5(9) . . . .
C18 N2 C14 C5 177.0(6) . . . .
C15 N2 C14 C5 -70.3(7) . . . .
Mn1 N2 C14 C5 49.2(6) . . . .
N1 C5 C14 N2 -38.7(8) . . . .
C4 C5 C14 N2 141.6(6) . . . .
C14 N2 C15 C19 156.9(6) . . . .
C18 N2 C15 C19 -86.1(6) . . . .
Mn1 N2 C15 C19 40.8(6) . . . .
C14 N2 C15 C16 -81.3(7) . . . .
C18 N2 C15 C16 35.6(7) . . . .
Mn1 N2 C15 C16 162.5(4) . . . .
N2 C15 C16 C17 -18.9(8) . . . .
C19 C15 C16 C17 100.1(7) . . . .
C15 C16 C17 C18 -4.8(8) . . . .
C14 N2 C18 C17 78.2(7) . . . .
C15 N2 C18 C17 -38.8(7) . . . .
Mn1 N2 C18 C17 -161.2(5) . . . .
C16 C17 C18 N2 27.0(8) . . . .
C22 N3 C19 C15 -83.3(6) . . . .
C23 N3 C19 C15 156.7(5) . . . .
Mn1 N3 C19 C15 39.9(6) . . . .
C22 N3 C19 C20 37.4(7) . . . .
C23 N3 C19 C20 -82.5(6) . . . .
Mn1 N3 C19 C20 160.6(4) . . . .
N2 C15 C19 N3 -54.3(7) . . . .
C16 C15 C19 N3 -171.5(6) . . . .
N2 C15 C19 C20 -171.7(6) . . . .
C16 C15 C19 C20 71.1(8) . . . .
N3 C19 C20 C21 -32.6(7) . . . .
C15 C19 C20 C21 88.1(7) . . . .
C19 C20 C21 C22 15.6(8) . . . .
C19 N3 C22 C21 -27.0(7) . . . .
C23 N3 C22 C21 93.1(7) . . . .
Mn1 N3 C22 C21 -148.8(5) . . . .
C20 C21 C22 N3 6.3(8) . . . .
C19 N3 C23 C28 -74.0(7) . . . .
C22 N3 C23 C28 169.5(6) . . . .
Mn1 N3 C23 C28 46.4(6) . . . .
C28 N4 C24 C25 -0.9(9) . . . .
Mn1 N4 C24 C25 177.7(5) . . . .
N4 C24 C25 C26 0.4(10) . . . .
N4 C24 C25 C29 -177.7(6) . . . .
C24 C25 C26 C27 0.4(10) . . . .
C29 C25 C26 C27 178.5(6) . . . .
C25 C26 C27 C28 -0.7(11) . . . .
C24 N4 C28 C27 0.6(10) . . . .
Mn1 N4 C28 C27 -178.1(5) . . . .
C24 N4 C28 C23 -177.1(6) . . . .
Mn1 N4 C28 C23 4.2(8) . . . .
C26 C27 C28 N4 0.2(11) . . . .
C26 C27 C28 C23 177.7(7) . . . .
N3 C23 C28 N4 -35.8(8) . . . .
N3 C23 C28 C27 146.5(7) . . . .
C24 C25 C29 C30 -103.6(7) . . . .
C26 C25 C29 C30 78.3(9) . . . .
C24 C25 C29 C34 75.7(8) . . . .
C26 C25 C29 C34 -102.4(7) . . . .
C34 C29 C30 C31 1.6(9) . . . .
C25 C29 C30 C31 -179.1(6) . . . .
C34 C29 C30 C35 -178.5(6) . . . .
C25 C29 C30 C35 0.8(9) . . . .
C29 C30 C31 C32 0.8(11) . . . .
C35 C30 C31 C32 -179.1(7) . . . .
C30 C31 C32 C33 -2.4(11) . . . .
C31 C32 C33 C34 1.5(11) . . . .
C32 C33 C34 C29 0.9(10) . . . .
C32 C33 C34 C36 -177.3(7) . . . .
C30 C29 C34 C33 -2.4(9) . . . .
C25 C29 C34 C33 178.3(6) . . . .
C30 C29 C34 C36 175.8(6) . . . .
C25 C29 C34 C36 -3.6(9) . . . .
C31 C30 C35 F8 -11.8(10) . . . .
C29 C30 C35 F8 168.3(6) . . . .
C31 C30 C35 F9 -132.7(7) . . . .
C29 C30 C35 F9 47.4(10) . . . .
C31 C30 C35 F7 107.7(7) . . . .
C29 C30 C35 F7 -72.3(8) . . . .
C33 C34 C36 F11 -133.7(7) . . . .
C29 C34 C36 F11 48.0(9) . . . .
C33 C34 C36 F10 -12.7(9) . . . .
C29 C34 C36 F10 169.1(6) . . . .
C33 C34 C36 F12 105.4(7) . . . .
C29 C34 C36 F12 -72.8(8) . . . .
